data_1574097
loop_
_publ_author_name
'Sun, Hao'
'Yu, Cheng-Long'
'Zheng, Yu-Qing'
'Shu, Peng-Fei'
'Dong, Zhan'
'Xia, Yu-Chen'
'Liu, Wen-Bo'

_publ_section_title
;
 Pd-catalyzed enantioselective access to hydrocarbazolones containing
 contiguous quaternary and tertiary stereocenters
;
_journal_issue 15
_journal_name_full 'Chemical Science'
_journal_page_first 6425
_journal_page_last 6433
_journal_paper_doi 10.1039/D4SC08215J
_journal_volume 16
_journal_year 2025
_chemical_absolute_configuration ad
_chemical_formula_moiety 'C14 H17 N O'
_chemical_formula_sum 'C14 H17 N O'
_chemical_formula_weight 215.28
_space_group_crystal_system monoclinic
_space_group_IT_number 4
_space_group_name_Hall 'P 2yb'
_space_group_name_H-M_alt 'P 1 21 1'
_atom_sites_solution_hydrogens geom
_atom_sites_solution_primary dual
_audit_block_doi 10.5517/ccdc.csd.cc2kbpyk
_audit_creation_date 2022-03-30
_audit_creation_method
;
Olex2 1.5
(compiled 2021.12.09 svn.r5202d8cf for OlexSys, GUI svn.r6439)
;
_audit_update_record
;
2024-07-03 deposited with the CCDC.	2025-03-10 downloaded from the CCDC.
;
_cell_angle_alpha 90
_cell_angle_beta 108.3450(10)
_cell_angle_gamma 90
_cell_formula_units_Z 4
_cell_length_a 8.04600(10)
_cell_length_b 18.2634(2)
_cell_length_c 8.55970(10)
_cell_measurement_reflns_used 12925
_cell_measurement_temperature 249.97(10)
_cell_measurement_theta_max 69.3190
_cell_measurement_theta_min 4.7950
_cell_volume 1193.90(3)
_computing_cell_refinement 'CrysAlisPro 1.171.41.122a (Rigaku OD, 2021)'
_computing_data_collection 'CrysAlisPro 1.171.41.122a (Rigaku OD, 2021)'
_computing_data_reduction 'CrysAlisPro 1.171.41.122a (Rigaku OD, 2021)'
_computing_molecular_graphics 'Olex2 1.5 (Dolomanov et al., 2009)'
_computing_publication_material 'Olex2 1.5 (Dolomanov et al., 2009)'
_computing_structure_refinement 'SHELXL 2019/2 (Sheldrick, 2015)'
_computing_structure_solution 'SHELXT 2018/2 (Sheldrick, 2018)'
_diffrn_ambient_environment N~2~
_diffrn_ambient_temperature 249.97(10)
_diffrn_detector 'Hybrid Pixel Array Detector'
_diffrn_detector_area_resol_mean 10.0000
_diffrn_measured_fraction_theta_full 0.994
_diffrn_measured_fraction_theta_max 0.984
_diffrn_measurement_details
;
List of Runs (angles in degrees, time in seconds):

  # Type    Start    End  Width  t~exp~   \w     \q     \k     \f   Frames
#--------------------------------------------------------------------------
  1  \w    -89.00  89.00   0.50    0.50    --    0.00  13.00 -58.00  356
  2  \w   -182.00  -3.00   0.50    0.50    --  -92.30 -13.00 129.00  358
  3  \w   -182.00  -3.00   0.50    0.50    --  -92.30  13.00 -58.00  358
  4  \w    -33.00  89.00   0.50    0.50    --    0.00  57.00  60.00  244
  5  \w    -32.00  94.00   0.50    0.50    --    5.00  38.00  90.00  252
  6  \w    -27.00  94.00   0.50    0.50    --    5.00  51.00 -16.78  242
  7  \w    -84.00  94.00   0.50    0.50    --    5.00  13.00 -58.00  356
  8  \w    -84.00  42.00   0.50    0.50    --    5.00 -38.00   0.00  252
  9  \w   -182.00 -54.00   0.50    0.50    --  -92.30 -76.00  75.24  256
 10  \w   -160.00 -54.00   0.50    0.50    --  -92.30 -76.00 120.00  212
 11  \w    -45.00 -18.00   0.50    0.50    --  -92.30  76.00  30.00   54
 12  \w    -82.00 -56.00   0.50    0.50    --  -92.30 -72.00  94.59   52
 13  \w    -80.00 -54.00   0.50    0.50    --  -92.30 -76.00  60.00   52
 14  \w   -182.00 -58.00   0.50    0.50    --  -92.30 -63.00  -8.73  248
 15  \w    -86.00 -60.00   0.50    0.50    --  -92.30 -52.00   3.35   52
 16  \w   -182.00 -69.00   0.50    0.50    --  -92.30 -57.00  90.00  226
 17  \w   -131.00  -3.00   0.50    0.50    --  -92.30  76.00  90.00  256
 18  \w    -80.00 -54.00   0.50    0.50    --  -92.30 -76.00  30.00   52
 19  \w    -82.00 -57.00   0.50    0.50    --  -92.30 -42.00  90.31   50
 20  \w    -82.00 -56.00   0.50    0.50    --  -92.30 -73.00  -9.17   52
 21  \w    -80.00 -54.00   0.50    0.50    --  -92.30 -76.00  51.77   52
 22  \w   -121.00 -92.00   0.50    0.50    --  -92.30 -42.00  90.31   58
 23  \w   -159.00-133.00   0.50    0.50    --  -92.30 -66.00  21.02   52
 24  \w    -82.00 -57.00   0.50    0.50    --  -92.30 -66.00  21.02   50
 25  \w   -172.00-146.00   0.50    0.50    --  -92.30 -39.00 -19.88   52
 26  \w   -119.00 -55.00   0.50    0.50    --  -92.30 -39.00 -19.88  128
 27  \w    -91.00 -54.00   0.50    0.50    --  -92.30 -76.00 -30.00   74
 28  \w    -94.00 -10.00   0.50    0.50    --  -92.30  57.00  90.00  168
 29  \w    -85.00 -58.00   0.50    0.50    --  -92.30 -67.00  -6.28   54
 30  \w    -84.00 -59.00   0.50    0.50    --  -92.30 -57.00  60.00   50
 31  \w    -86.00 -59.00   0.50    0.50    --  -92.30 -57.00  -3.43   54
 32  \w    -85.00 -59.00   0.50    0.50    --  -92.30 -57.00  41.74   52
 33  \w   -125.00 -96.00   0.50    0.50    --  -92.30  57.00  90.00   58
 34  \w    -82.00 -56.00   0.50    0.50    --  -92.30 -69.00  53.08   52
 35  \w   -182.00 -55.00   0.50    0.50    --  -92.30 -38.00  30.00  254
 36  \w   -168.00-131.00   0.50    0.50    --  -92.30 -76.00  30.00   74
 37  \w   -107.00 -82.00   0.50    0.50    --  -92.30  76.00  30.00   50
;
_diffrn_measurement_device 'four-circle diffractometer'
_diffrn_measurement_device_type 'XtaLAB AFC11 (RINC): Kappa single'
_diffrn_measurement_method '\w scans'
_diffrn_orient_matrix_type 'CrysAlisPro convention (1999,Acta A55,543-557)'
_diffrn_orient_matrix_UB_11 0.1983129000
_diffrn_orient_matrix_UB_12 -0.0119682000
_diffrn_orient_matrix_UB_13 0.0791648000
_diffrn_orient_matrix_UB_21 -0.0261588000
_diffrn_orient_matrix_UB_22 -0.0093066000
_diffrn_orient_matrix_UB_23 0.1696578000
_diffrn_orient_matrix_UB_31 -0.0257394000
_diffrn_orient_matrix_UB_32 -0.0829715000
_diffrn_orient_matrix_UB_33 -0.0304465000
_diffrn_radiation_monochromator mirror
_diffrn_radiation_probe x-ray
_diffrn_radiation_type 'Cu K\a'
_diffrn_radiation_wavelength 1.54184
_diffrn_reflns_av_R_equivalents 0.0193
_diffrn_reflns_av_unetI/netI 0.0137
_diffrn_reflns_Laue_measured_fraction_full 0.994
_diffrn_reflns_Laue_measured_fraction_max 0.984
_diffrn_reflns_limit_h_max 9
_diffrn_reflns_limit_h_min -9
_diffrn_reflns_limit_k_max 21
_diffrn_reflns_limit_k_min -21
_diffrn_reflns_limit_l_max 10
_diffrn_reflns_limit_l_min -10
_diffrn_reflns_number 20575
_diffrn_reflns_point_group_measured_fraction_full 0.973
_diffrn_reflns_point_group_measured_fraction_max 0.955
_diffrn_reflns_theta_full 67.684
_diffrn_reflns_theta_max 69.435
_diffrn_reflns_theta_min 4.843
_diffrn_source 'Rotating-anode X-ray tube'
_diffrn_source_type 'Rigaku (Cu) X-ray Source'
_exptl_absorpt_coefficient_mu 0.585
_exptl_absorpt_correction_T_max 1.00000
_exptl_absorpt_correction_T_min 0.92818
_exptl_absorpt_correction_type multi-scan
_exptl_absorpt_process_details
;
CrysAlisPro 1.171.41.122a (Rigaku Oxford Diffraction, 2021)
Empirical absorption correction using spherical harmonics,
implemented in SCALE3 ABSPACK scaling algorithm.
;
_exptl_crystal_colour colourless
_exptl_crystal_colour_primary colourless
_exptl_crystal_density_diffrn 1.198
_exptl_crystal_description block
_exptl_crystal_F_000 464
_exptl_crystal_size_max 0.08
_exptl_crystal_size_mid 0.06
_exptl_crystal_size_min 0.04
_refine_diff_density_max 0.120
_refine_diff_density_min -0.090
_refine_diff_density_rms 0.021
_refine_ls_abs_structure_details
;
 Flack x determined using 1909 quotients [(I+)-(I-)]/[(I+)+(I-)]
 (Parsons, Flack and Wagner, Acta Cryst. B69 (2013) 249-259).
;
_refine_ls_abs_structure_Flack -0.02(6)
_refine_ls_extinction_method none
_refine_ls_goodness_of_fit_ref 1.038
_refine_ls_hydrogen_treatment constr
_refine_ls_matrix_type full
_refine_ls_number_parameters 293
_refine_ls_number_reflns 4294
_refine_ls_number_restraints 1
_refine_ls_restrained_S_all 1.038
_refine_ls_R_factor_all 0.0276
_refine_ls_R_factor_gt 0.0269
_refine_ls_shift/su_max 0.000
_refine_ls_shift/su_mean 0.000
_refine_ls_structure_factor_coef Fsqd
_refine_ls_weighting_details 'w=1/[\s^2^(Fo^2^)+(0.0456P)^2^+0.0662P] where P=(Fo^2^+2Fc^2^)/3'
_refine_ls_weighting_scheme calc
_refine_ls_wR_factor_gt 0.0732
_refine_ls_wR_factor_ref 0.0738
_reflns_Friedel_coverage 0.880
_reflns_Friedel_fraction_full 0.951
_reflns_Friedel_fraction_max 0.925
_reflns_number_gt 4186
_reflns_number_total 4294
_reflns_threshold_expression 'I > 2\s(I)'
_cod_data_source_file d4sc08215j2.cif
_cod_data_source_block lwb-ycl-iii-088-20220329-250k
_cod_depositor_comments 'Adding full bibliography for 1574097--1574098.cif.'
_cod_database_code 1574097
_shelx_shelxl_version_number 2019/2
_chemical_oxdiff_formula 'C H  N O'
_shelx_space_group_comment
;
The symmetry employed for this shelxl refinement is uniquely defined
by the following loop, which should always be used as a source of
symmetry information in preference to the above space-group names.
They are only intended as comments.
;
_shelx_estimated_absorpt_t_max 0.977
_shelx_estimated_absorpt_t_min 0.955
_olex2_refinement_description
;
1. Fixed Uiso
 At 1.2 times of:
  All C(H) groups, All C(H,H) groups
 At 1.5 times of:
  All C(H,H,H) groups
2.a Ternary CH refined with riding coordinates:
 C26(H26), C12(H12)
2.b Secondary CH2 refined with riding coordinates:
 C24(H24A,H24B), C25(H25A,H25B), C9(H9A,H9B), C23(H23A,H23B), C11(H11A,H11B),
 C10(H10A,H10B)
2.c Aromatic/amide H refined with riding coordinates:
 C17(H17), C16(H16), C18(H18), C19(H19), C5(H5), C4(H4), C2(H2), C3(H3)
2.d Idealised Me refined as rotating group:
 C14(H14A,H14B,H14C), C27(H27A,H27B,H27C), C13(H13A,H13B,H13C), C28(H28A,H28B,
 H28C)
;
_olex2_submission_special_instructions 'No special instructions were received'
_oxdiff_exptl_absorpt_empirical_details
;
Empirical correction (ABSPACK) includes:
- Absorption correction using spherical harmonics
- Frame scaling
;
_oxdiff_exptl_absorpt_empirical_full_max 1.164
_oxdiff_exptl_absorpt_empirical_full_min 0.907

loop_
_space_group_symop_operation_xyz
'x, y, z'
'-x, y+1/2, -z'

loop_
_atom_site_label
_atom_site_type_symbol
_atom_site_fract_x
_atom_site_fract_y
_atom_site_fract_z
_atom_site_U_iso_or_equiv
_atom_site_adp_type
_atom_site_occupancy
_atom_site_site_symmetry_order
_atom_site_calc_flag
_atom_site_refinement_flags_posn
_atom_site_refinement_flags_adp
_atom_site_refinement_flags_occupancy
_atom_site_disorder_assembly
_atom_site_disorder_group
O2 O -0.11608(19) 0.30180(9) 0.82553(18) 0.0666(4) Uani 1 1 d . . . . .
O1 O 0.6088(2) 0.54010(10) 0.5025(2) 0.0806(5) Uani 1 1 d . . . . .
N2 N 0.31716(17) 0.37986(8) 0.73501(17) 0.0415(3) Uani 1 1 d . . . . .
N1 N 0.98108(18) 0.60642(9) 0.33965(18) 0.0477(3) Uani 1 1 d . . . . .
C7 C 0.7143(2) 0.63911(9) 0.3783(2) 0.0417(3) Uani 1 1 d . . . . .
C8 C 0.6222(2) 0.56504(10) 0.3775(2) 0.0486(4) Uani 1 1 d . . . . .
C6 C 0.8654(2) 0.64843(9) 0.5355(2) 0.0457(4) Uani 1 1 d . . . . .
C1 C 1.0186(2) 0.62873(10) 0.5031(2) 0.0476(4) Uani 1 1 d . . . . .
C26 C 0.1655(2) 0.42969(10) 0.6948(2) 0.0435(4) Uani 1 1 d . . . . .
H26 H 0.208509 0.480067 0.726150 0.052 Uiso 1 1 calc R U . . .
C20 C 0.2093(2) 0.37340(10) 0.95276(19) 0.0417(3) Uani 1 1 d . . . . .
C17 C 0.5087(3) 0.31176(12) 1.1628(3) 0.0655(6) Uani 1 1 d . . . . .
H17 H 0.609803 0.290243 1.235293 0.079 Uiso 1 1 calc R U . . .
C15 C 0.3536(2) 0.36033(9) 0.9000(2) 0.0410(3) Uani 1 1 d . . . . .
C22 C -0.0711(2) 0.34331(10) 0.7369(2) 0.0451(4) Uani 1 1 d . . . . .
C16 C 0.5052(2) 0.32913(11) 1.0050(3) 0.0562(5) Uani 1 1 d . . . . .
H16 H 0.602580 0.320128 0.969483 0.067 Uiso 1 1 calc R U . . .
C12 C 0.8130(2) 0.64105(11) 0.2490(2) 0.0449(4) Uani 1 1 d . . . . .
H12 H 0.834846 0.692741 0.226631 0.054 Uiso 1 1 calc R U . . .
C14 C 0.5743(2) 0.69887(11) 0.3497(3) 0.0568(5) Uani 1 1 d . . . . .
H14A H 0.486819 0.691654 0.243104 0.085 Uiso 1 1 calc R U . . .
H14B H 0.628508 0.746511 0.352579 0.085 Uiso 1 1 calc R U . . .
H14C H 0.519046 0.696283 0.435178 0.085 Uiso 1 1 calc R U . . .
C18 C 0.3665(3) 0.32534(13) 1.2166(2) 0.0693(6) Uani 1 1 d . . . . .
H18 H 0.373083 0.313963 1.325483 0.083 Uiso 1 1 calc R U . . .
C21 C 0.0630(2) 0.40414(9) 0.81087(19) 0.0412(4) Uani 1 1 d . . . . .
C24 C -0.0278(3) 0.35637(13) 0.4584(2) 0.0554(5) Uani 1 1 d . . . . .
H24A H 0.059962 0.317334 0.478252 0.066 Uiso 1 1 calc R U . . .
H24B H -0.091388 0.357766 0.340150 0.066 Uiso 1 1 calc R U . . .
C25 C 0.0621(3) 0.42905(12) 0.5123(2) 0.0564(5) Uani 1 1 d . . . . .
H25A H -0.026137 0.468001 0.489141 0.068 Uiso 1 1 calc R U . . .
H25B H 0.141452 0.439216 0.448464 0.068 Uiso 1 1 calc R U . . .
C19 C 0.2144(3) 0.35564(12) 1.1110(2) 0.0578(5) Uani 1 1 d . . . . .
H19 H 0.116712 0.363911 1.146562 0.069 Uiso 1 1 calc R U . . .
C5 C 0.8689(3) 0.67144(12) 0.6893(2) 0.0632(5) Uani 1 1 d . . . . .
H5 H 0.764716 0.683351 0.711020 0.076 Uiso 1 1 calc R U . . .
C9 C 0.5415(3) 0.52810(14) 0.2152(3) 0.0670(6) Uani 1 1 d . . . . .
H9A H 0.433389 0.553783 0.154898 0.080 Uiso 1 1 calc R U . . .
H9B H 0.510441 0.477745 0.234303 0.080 Uiso 1 1 calc R U . . .
C27 C 0.4631(3) 0.40278(14) 0.6797(3) 0.0625(5) Uani 1 1 d . . . . .
H27A H 0.421390 0.411237 0.561823 0.094 Uiso 1 1 calc R U . . .
H27B H 0.551682 0.364743 0.704725 0.094 Uiso 1 1 calc R U . . .
H27C H 0.513120 0.447619 0.735661 0.094 Uiso 1 1 calc R U . . .
C23 C -0.1550(2) 0.34037(13) 0.5534(2) 0.0582(5) Uani 1 1 d . . . . .
H23A H -0.250772 0.376033 0.521267 0.070 Uiso 1 1 calc R U . . .
H23B H -0.205624 0.291618 0.522720 0.070 Uiso 1 1 calc R U . . .
C11 C 0.7205(3) 0.60342(15) 0.0869(2) 0.0637(5) Uani 1 1 d . . . . .
H11A H 0.617674 0.632295 0.026601 0.076 Uiso 1 1 calc R U . . .
H11B H 0.799506 0.601513 0.020180 0.076 Uiso 1 1 calc R U . . .
C4 C 1.0305(4) 0.67680(14) 0.8126(3) 0.0787(7) Uani 1 1 d . . . . .
H4 H 1.035898 0.693624 0.917902 0.094 Uiso 1 1 calc R U . . .
C10 C 0.6633(3) 0.52672(15) 0.1109(3) 0.0724(6) Uani 1 1 d . . . . .
H10A H 0.766165 0.496669 0.165113 0.087 Uiso 1 1 calc R U . . .
H10B H 0.602726 0.504751 0.003550 0.087 Uiso 1 1 calc R U . . .
C2 C 1.1796(3) 0.63281(13) 0.6265(3) 0.0667(6) Uani 1 1 d . . . . .
H2 H 1.283809 0.619280 0.606560 0.080 Uiso 1 1 calc R U . . .
C3 C 1.1807(4) 0.65763(15) 0.7805(3) 0.0803(8) Uani 1 1 d . . . . .
H3 H 1.288159 0.661318 0.865248 0.096 Uiso 1 1 calc R U . . .
C13 C 1.1205(3) 0.60836(15) 0.2655(3) 0.0696(6) Uani 1 1 d . . . . .
H13A H 1.157192 0.658626 0.259915 0.104 Uiso 1 1 calc R U . . .
H13B H 1.078297 0.588038 0.155292 0.104 Uiso 1 1 calc R U . . .
H13C H 1.219085 0.579728 0.331673 0.104 Uiso 1 1 calc R U . . .
C28 C -0.0391(3) 0.46729(13) 0.8562(3) 0.0654(5) Uani 1 1 d . . . . .
H28A H 0.041369 0.506192 0.908230 0.098 Uiso 1 1 calc R U . . .
H28B H -0.098265 0.449705 0.931712 0.098 Uiso 1 1 calc R U . . .
H28C H -0.124982 0.485892 0.757329 0.098 Uiso 1 1 calc R U . . .

loop_
_atom_site_aniso_label
_atom_site_aniso_U_11
_atom_site_aniso_U_22
_atom_site_aniso_U_33
_atom_site_aniso_U_23
_atom_site_aniso_U_13
_atom_site_aniso_U_12
O2 0.0595(8) 0.0753(10) 0.0628(8) 0.0081(7) 0.0160(6) -0.0206(7)
O1 0.0953(11) 0.0739(11) 0.0757(10) 0.0151(8) 0.0314(9) -0.0315(9)
N2 0.0365(6) 0.0458(8) 0.0453(7) -0.0009(6) 0.0172(5) -0.0027(5)
N1 0.0383(7) 0.0504(9) 0.0578(9) 0.0026(7) 0.0199(6) -0.0006(6)
C7 0.0417(8) 0.0364(8) 0.0501(9) 0.0025(7) 0.0189(7) -0.0017(6)
C8 0.0429(8) 0.0424(10) 0.0643(11) 0.0055(8) 0.0225(8) -0.0020(7)
C6 0.0553(10) 0.0344(9) 0.0470(9) 0.0032(7) 0.0155(7) -0.0029(7)
C1 0.0454(9) 0.0384(9) 0.0549(9) 0.0065(7) 0.0098(7) -0.0066(7)
C26 0.0498(9) 0.0358(8) 0.0465(9) 0.0025(7) 0.0177(7) -0.0005(7)
C20 0.0427(8) 0.0425(9) 0.0393(7) -0.0023(6) 0.0118(6) -0.0059(7)
C17 0.0668(12) 0.0505(12) 0.0567(11) 0.0017(9) -0.0126(9) -0.0025(9)
C15 0.0390(7) 0.0370(8) 0.0444(8) -0.0042(6) 0.0094(6) -0.0043(6)
C22 0.0365(8) 0.0503(10) 0.0495(9) -0.0001(7) 0.0150(7) 0.0028(7)
C16 0.0435(9) 0.0515(11) 0.0627(11) -0.0092(8) 0.0013(8) 0.0010(8)
C12 0.0413(8) 0.0479(10) 0.0477(9) 0.0050(7) 0.0168(7) -0.0028(7)
C14 0.0504(9) 0.0465(10) 0.0755(13) 0.0055(9) 0.0225(9) 0.0058(8)
C18 0.0895(16) 0.0656(14) 0.0396(9) 0.0069(8) 0.0013(9) -0.0216(12)
C21 0.0395(8) 0.0423(9) 0.0438(8) -0.0026(7) 0.0160(6) 0.0039(7)
C24 0.0531(10) 0.0697(13) 0.0398(8) -0.0044(8) 0.0097(7) 0.0021(9)
C25 0.0620(11) 0.0604(12) 0.0461(9) 0.0122(8) 0.0160(8) 0.0051(9)
C19 0.0646(11) 0.0670(13) 0.0428(9) -0.0014(9) 0.0183(8) -0.0166(10)
C5 0.0902(15) 0.0478(11) 0.0531(11) 0.0005(8) 0.0248(10) -0.0046(10)
C9 0.0604(11) 0.0621(14) 0.0814(14) -0.0148(11) 0.0264(10) -0.0208(10)
C27 0.0522(10) 0.0810(15) 0.0623(11) -0.0089(10) 0.0297(9) -0.0186(10)
C23 0.0457(9) 0.0741(14) 0.0497(10) -0.0026(9) 0.0076(7) -0.0070(9)
C11 0.0573(11) 0.0863(16) 0.0484(10) -0.0043(10) 0.0180(9) -0.0084(10)
C4 0.118(2) 0.0589(14) 0.0468(11) 0.0004(9) 0.0077(12) -0.0189(14)
C10 0.0674(12) 0.0800(16) 0.0723(14) -0.0300(12) 0.0256(11) -0.0182(12)
C2 0.0519(11) 0.0578(13) 0.0765(14) 0.0152(10) 0.0001(10) -0.0105(9)
C3 0.0873(18) 0.0661(15) 0.0612(13) 0.0100(11) -0.0143(12) -0.0244(13)
C13 0.0498(11) 0.0797(16) 0.0893(15) 0.0021(12) 0.0363(11) 0.0003(10)
C28 0.0649(12) 0.0619(13) 0.0735(13) -0.0140(10) 0.0277(10) 0.0160(10)

loop_
_atom_type_symbol
_atom_type_description
_atom_type_scat_dispersion_real
_atom_type_scat_dispersion_imag
_atom_type_scat_source
C C 0.0181 0.0091 'International Tables Vol C Tables 4.2.6.8 and 6.1.1.4'
H H 0.0000 0.0000 'International Tables Vol C Tables 4.2.6.8 and 6.1.1.4'
N N 0.0311 0.0180 'International Tables Vol C Tables 4.2.6.8 and 6.1.1.4'
O O 0.0492 0.0322 'International Tables Vol C Tables 4.2.6.8 and 6.1.1.4'

loop_
_geom_angle_atom_site_label_1
_geom_angle_atom_site_label_2
_geom_angle_atom_site_label_3
_geom_angle
_geom_angle_site_symmetry_1
_geom_angle_site_symmetry_3
_geom_angle_publ_flag
C15 N2 C26 106.79(13) . . ?
C15 N2 C27 117.91(14) . . ?
C27 N2 C26 116.03(15) . . ?
C1 N1 C12 106.00(14) . . ?
C1 N1 C13 118.53(16) . . ?
C13 N1 C12 117.79(16) . . ?
C8 C7 C12 111.71(15) . . ?
C6 C7 C8 110.69(14) . . ?
C6 C7 C12 100.58(13) . . ?
C6 C7 C14 114.00(15) . . ?
C14 C7 C8 107.24(14) . . ?
C14 C7 C12 112.63(15) . . ?
O1 C8 C7 120.54(18) . . ?
O1 C8 C9 121.50(19) . . ?
C9 C8 C7 117.86(16) . . ?
C1 C6 C7 107.89(15) . . ?
C5 C6 C7 130.94(18) . . ?
C5 C6 C1 121.16(18) . . ?
C6 C1 N1 110.45(15) . . ?
C2 C1 N1 129.22(19) . . ?
C2 C1 C6 120.32(19) . . ?
N2 C26 H26 108.5 . . ?
N2 C26 C21 103.47(13) . . ?
N2 C26 C25 112.35(14) . . ?
C21 C26 H26 108.5 . . ?
C25 C26 H26 108.5 . . ?
C25 C26 C21 115.26(14) . . ?
C15 C20 C21 108.78(13) . . ?
C19 C20 C15 120.48(17) . . ?
C19 C20 C21 130.69(16) . . ?
C16 C17 H17 119.3 . . ?
C16 C17 C18 121.38(19) . . ?
C18 C17 H17 119.3 . . ?
C20 C15 N2 110.70(14) . . ?
C16 C15 N2 128.40(16) . . ?
C16 C15 C20 120.85(16) . . ?
O2 C22 C21 120.33(16) . . ?
O2 C22 C23 120.67(17) . . ?
C23 C22 C21 118.82(15) . . ?
C17 C16 C15 118.09(19) . . ?
C17 C16 H16 121.0 . . ?
C15 C16 H16 121.0 . . ?
N1 C12 C7 101.84(13) . . ?
N1 C12 H12 108.7 . . ?
N1 C12 C11 113.08(17) . . ?
C7 C12 H12 108.7 . . ?
C11 C12 C7 115.35(15) . . ?
C11 C12 H12 108.7 . . ?
C7 C14 H14A 109.5 . . ?
C7 C14 H14B 109.5 . . ?
C7 C14 H14C 109.5 . . ?
H14A C14 H14B 109.5 . . ?
H14A C14 H14C 109.5 . . ?
H14B C14 H14C 109.5 . . ?
C17 C18 H18 119.8 . . ?
C17 C18 C19 120.47(19) . . ?
C19 C18 H18 119.8 . . ?
C20 C21 C26 100.97(12) . . ?
C20 C21 C22 109.32(14) . . ?
C20 C21 C28 114.85(15) . . ?
C22 C21 C26 113.50(13) . . ?
C28 C21 C26 111.78(16) . . ?
C28 C21 C22 106.57(14) . . ?
H24A C24 H24B 108.2 . . ?
C25 C24 H24A 109.7 . . ?
C25 C24 H24B 109.7 . . ?
C25 C24 C23 110.04(17) . . ?
C23 C24 H24A 109.7 . . ?
C23 C24 H24B 109.7 . . ?
C26 C25 H25A 109.2 . . ?
C26 C25 H25B 109.2 . . ?
C24 C25 C26 111.99(15) . . ?
C24 C25 H25A 109.2 . . ?
C24 C25 H25B 109.2 . . ?
H25A C25 H25B 107.9 . . ?
C20 C19 C18 118.7(2) . . ?
C20 C19 H19 120.6 . . ?
C18 C19 H19 120.6 . . ?
C6 C5 H5 120.7 . . ?
C6 C5 C4 118.7(2) . . ?
C4 C5 H5 120.7 . . ?
C8 C9 H9A 109.1 . . ?
C8 C9 H9B 109.1 . . ?
C8 C9 C10 112.42(17) . . ?
H9A C9 H9B 107.9 . . ?
C10 C9 H9A 109.1 . . ?
C10 C9 H9B 109.1 . . ?
N2 C27 H27A 109.5 . . ?
N2 C27 H27B 109.5 . . ?
N2 C27 H27C 109.5 . . ?
H27A C27 H27B 109.5 . . ?
H27A C27 H27C 109.5 . . ?
H27B C27 H27C 109.5 . . ?
C22 C23 C24 113.27(15) . . ?
C22 C23 H23A 108.9 . . ?
C22 C23 H23B 108.9 . . ?
C24 C23 H23A 108.9 . . ?
C24 C23 H23B 108.9 . . ?
H23A C23 H23B 107.7 . . ?
C12 C11 H11A 109.1 . . ?
C12 C11 H11B 109.1 . . ?
H11A C11 H11B 107.9 . . ?
C10 C11 C12 112.30(18) . . ?
C10 C11 H11A 109.1 . . ?
C10 C11 H11B 109.1 . . ?
C5 C4 H4 119.9 . . ?
C3 C4 C5 120.1(2) . . ?
C3 C4 H4 119.9 . . ?
C9 C10 H10A 109.6 . . ?
C9 C10 H10B 109.6 . . ?
C11 C10 C9 110.2(2) . . ?
C11 C10 H10A 109.6 . . ?
C11 C10 H10B 109.6 . . ?
H10A C10 H10B 108.1 . . ?
C1 C2 H2 121.2 . . ?
C3 C2 C1 117.6(2) . . ?
C3 C2 H2 121.2 . . ?
C4 C3 C2 122.1(2) . . ?
C4 C3 H3 118.9 . . ?
C2 C3 H3 118.9 . . ?
N1 C13 H13A 109.5 . . ?
N1 C13 H13B 109.5 . . ?
N1 C13 H13C 109.5 . . ?
H13A C13 H13B 109.5 . . ?
H13A C13 H13C 109.5 . . ?
H13B C13 H13C 109.5 . . ?
C21 C28 H28A 109.5 . . ?
C21 C28 H28B 109.5 . . ?
C21 C28 H28C 109.5 . . ?
H28A C28 H28B 109.5 . . ?
H28A C28 H28C 109.5 . . ?
H28B C28 H28C 109.5 . . ?

loop_
_geom_bond_atom_site_label_1
_geom_bond_atom_site_label_2
_geom_bond_distance
_geom_bond_site_symmetry_2
_geom_bond_publ_flag
O2 C22 1.206(2) . ?
O1 C8 1.198(2) . ?
N2 C26 1.474(2) . ?
N2 C15 1.396(2) . ?
N2 C27 1.459(2) . ?
N1 C1 1.396(2) . ?
N1 C12 1.474(2) . ?
N1 C13 1.453(2) . ?
C7 C8 1.541(2) . ?
C7 C6 1.513(2) . ?
C7 C12 1.552(2) . ?
C7 C14 1.532(2) . ?
C8 C9 1.496(3) . ?
C6 C1 1.393(3) . ?
C6 C5 1.373(3) . ?
C1 C2 1.392(3) . ?
C26 H26 0.9900 . ?
C26 C21 1.550(2) . ?
C26 C25 1.521(2) . ?
C20 C15 1.392(2) . ?
C20 C21 1.509(2) . ?
C20 C19 1.381(2) . ?
C17 H17 0.9400 . ?
C17 C16 1.379(3) . ?
C17 C18 1.383(4) . ?
C15 C16 1.389(3) . ?
C22 C21 1.539(2) . ?
C22 C23 1.503(2) . ?
C16 H16 0.9400 . ?
C12 H12 0.9900 . ?
C12 C11 1.516(3) . ?
C14 H14A 0.9700 . ?
C14 H14B 0.9700 . ?
C14 H14C 0.9700 . ?
C18 H18 0.9400 . ?
C18 C19 1.387(3) . ?
C21 C28 1.535(2) . ?
C24 H24A 0.9800 . ?
C24 H24B 0.9800 . ?
C24 C25 1.512(3) . ?
C24 C23 1.522(3) . ?
C25 H25A 0.9800 . ?
C25 H25B 0.9800 . ?
C19 H19 0.9400 . ?
C5 H5 0.9400 . ?
C5 C4 1.396(3) . ?
C9 H9A 0.9800 . ?
C9 H9B 0.9800 . ?
C9 C10 1.520(3) . ?
C27 H27A 0.9700 . ?
C27 H27B 0.9700 . ?
C27 H27C 0.9700 . ?
C23 H23A 0.9800 . ?
C23 H23B 0.9800 . ?
C11 H11A 0.9800 . ?
C11 H11B 0.9800 . ?
C11 C10 1.509(4) . ?
C4 H4 0.9400 . ?
C4 C3 1.366(4) . ?
C10 H10A 0.9800 . ?
C10 H10B 0.9800 . ?
C2 H2 0.9400 . ?
C2 C3 1.392(4) . ?
C3 H3 0.9400 . ?
C13 H13A 0.9700 . ?
C13 H13B 0.9700 . ?
C13 H13C 0.9700 . ?
C28 H28A 0.9700 . ?
C28 H28B 0.9700 . ?
C28 H28C 0.9700 . ?

loop_
_geom_torsion_atom_site_label_1
_geom_torsion_atom_site_label_2
_geom_torsion_atom_site_label_3
_geom_torsion_atom_site_label_4
_geom_torsion
_geom_torsion_site_symmetry_1
_geom_torsion_site_symmetry_2
_geom_torsion_site_symmetry_3
_geom_torsion_site_symmetry_4
_geom_torsion_publ_flag
O2 C22 C21 C26 154.97(17) . . . . ?
O2 C22 C21 C20 43.1(2) . . . . ?
O2 C22 C21 C28 -81.6(2) . . . . ?
O2 C22 C23 C24 -144.2(2) . . . . ?
O1 C8 C9 C10 -136.8(2) . . . . ?
N2 C26 C21 C20 28.21(16) . . . . ?
N2 C26 C21 C22 -88.64(16) . . . . ?
N2 C26 C21 C28 150.78(15) . . . . ?
N2 C26 C25 C24 67.24(19) . . . . ?
N2 C15 C16 C17 -177.43(18) . . . . ?
N1 C1 C2 C3 179.6(2) . . . . ?
N1 C12 C11 C10 65.7(2) . . . . ?
C7 C8 C9 C10 46.8(3) . . . . ?
C7 C6 C1 N1 -0.83(19) . . . . ?
C7 C6 C1 C2 179.32(16) . . . . ?
C7 C6 C5 C4 -178.25(19) . . . . ?
C7 C12 C11 C10 -50.9(3) . . . . ?
C8 C7 C6 C1 97.63(16) . . . . ?
C8 C7 C6 C5 -82.4(2) . . . . ?
C8 C7 C12 N1 -84.32(17) . . . . ?
C8 C7 C12 C11 38.5(2) . . . . ?
C8 C9 C10 C11 -55.9(3) . . . . ?
C6 C7 C8 O1 35.3(2) . . . . ?
C6 C7 C8 C9 -148.36(17) . . . . ?
C6 C7 C12 N1 33.15(17) . . . . ?
C6 C7 C12 C11 156.00(17) . . . . ?
C6 C1 C2 C3 -0.6(3) . . . . ?
C6 C5 C4 C3 -1.6(3) . . . . ?
C1 N1 C12 C7 -35.41(17) . . . . ?
C1 N1 C12 C11 -159.80(15) . . . . ?
C1 C6 C5 C4 1.8(3) . . . . ?
C1 C2 C3 C4 0.7(3) . . . . ?
C26 N2 C15 C20 19.15(18) . . . . ?
C26 N2 C15 C16 -163.40(18) . . . . ?
C20 C15 C16 C17 -0.2(3) . . . . ?
C17 C18 C19 C20 -1.4(3) . . . . ?
C15 N2 C26 C21 -29.69(16) . . . . ?
C15 N2 C26 C25 -154.65(14) . . . . ?
C15 C20 C21 C26 -18.01(18) . . . . ?
C15 C20 C21 C22 101.88(15) . . . . ?
C15 C20 C21 C28 -138.42(17) . . . . ?
C15 C20 C19 C18 0.7(3) . . . . ?
C16 C17 C18 C19 1.4(3) . . . . ?
C12 N1 C1 C6 23.63(18) . . . . ?
C12 N1 C1 C2 -156.53(19) . . . . ?
C12 C7 C8 O1 146.49(19) . . . . ?
C12 C7 C8 C9 -37.2(2) . . . . ?
C12 C7 C6 C1 -20.59(18) . . . . ?
C12 C7 C6 C5 159.4(2) . . . . ?
C12 C11 C10 C9 58.4(3) . . . . ?
C14 C7 C8 O1 -89.6(2) . . . . ?
C14 C7 C8 C9 86.7(2) . . . . ?
C14 C7 C6 C1 -141.37(15) . . . . ?
C14 C7 C6 C5 38.6(3) . . . . ?
C14 C7 C12 N1 154.90(15) . . . . ?
C14 C7 C12 C11 -82.2(2) . . . . ?
C18 C17 C16 C15 -0.5(3) . . . . ?
C21 C26 C25 C24 -51.0(2) . . . . ?
C21 C20 C15 N2 0.20(19) . . . . ?
C21 C20 C15 C16 -177.47(16) . . . . ?
C21 C20 C19 C18 177.68(19) . . . . ?
C21 C22 C23 C24 40.6(2) . . . . ?
C25 C26 C21 C20 151.27(15) . . . . ?
C25 C26 C21 C22 34.4(2) . . . . ?
C25 C26 C21 C28 -86.16(19) . . . . ?
C25 C24 C23 C22 -54.6(2) . . . . ?
C19 C20 C15 N2 177.79(16) . . . . ?
C19 C20 C15 C16 0.1(3) . . . . ?
C19 C20 C21 C26 164.74(19) . . . . ?
C19 C20 C21 C22 -75.4(2) . . . . ?
C19 C20 C21 C28 44.3(3) . . . . ?
C5 C6 C1 N1 179.16(17) . . . . ?
C5 C6 C1 C2 -0.7(3) . . . . ?
C5 C4 C3 C2 0.4(4) . . . . ?
C27 N2 C26 C21 -163.43(14) . . . . ?
C27 N2 C26 C25 71.6(2) . . . . ?
C27 N2 C15 C20 151.87(17) . . . . ?
C27 N2 C15 C16 -30.7(3) . . . . ?
C23 C22 C21 C26 -29.8(2) . . . . ?
C23 C22 C21 C20 -141.68(16) . . . . ?
C23 C22 C21 C28 93.65(19) . . . . ?
C23 C24 C25 C26 60.2(2) . . . . ?
C13 N1 C1 C6 158.71(18) . . . . ?
C13 N1 C1 C2 -21.5(3) . . . . ?
C13 N1 C12 C7 -170.88(17) . . . . ?
C13 N1 C12 C11 64.7(2) . . . . ?
